data_2229378
loop_
_publ_author_name
'Jones, Myron W.'
'Powell, Douglas R.'
'Richter-Addo, George B.'

_publ_section_title
;
 Dinitrosylbis[tris(4-fluorophenyl)phosphane]iron chloroform
 monosolvate
;
_journal_coeditor_code FK2035
_journal_issue 3
_journal_name_full 'Acta Crystallographica Section E'
_journal_page_first m332
_journal_paper_doi 10.1107/S1600536811004673
_journal_volume 67
_journal_year 2011
_chemical_formula_iupac '[Fe (N O)2 (C18 H12 F3 P)2], C H Cl3'
_chemical_formula_moiety 'C36 H24 F6 Fe N2 O2 P2, C H Cl3'
_chemical_formula_sum 'C37 H25 Cl3 F6 Fe N2 O2 P2'
_chemical_formula_weight 867.73
_chemical_name_systematic
;
Dinitrosylbis[tris(4-fluorophenyl)phosphane]iron chloroform monosolvate
;
_space_group_IT_number 14
_symmetry_cell_setting monoclinic
_symmetry_space_group_name_Hall '-P 2ybc'
_symmetry_space_group_name_H-M 'P 1 21/c 1'
_atom_sites_solution_hydrogens geom
_atom_sites_solution_primary direct
_atom_sites_solution_secondary difmap
_audit_creation_method SHELXL-97
_cell_angle_alpha 90.00
_cell_angle_beta 97.651(8)
_cell_angle_gamma 90.00
_cell_formula_units_Z 4
_cell_length_a 13.994(5)
_cell_length_b 15.746(6)
_cell_length_c 16.716(6)
_cell_measurement_reflns_used 5630
_cell_measurement_temperature 100(2)
_cell_measurement_theta_max 25.70
_cell_measurement_theta_min 2.41
_cell_volume 3651(2)
_computing_cell_refinement 'SAINT (Bruker, 2007)'
_computing_data_collection 'SMART (Bruker, 2007)'
_computing_data_reduction 'SAINT (Bruker, 2007)'
_computing_molecular_graphics 'SHELXTL (Sheldrick, 2008)'
_computing_publication_material 'SHELXTL (Sheldrick, 2008)'
_computing_structure_refinement 'SHELXTL (Sheldrick, 2008)'
_computing_structure_solution 'SHELXTL (Sheldrick, 2008)'
_diffrn_ambient_temperature 100(2)
_diffrn_measured_fraction_theta_full 0.983
_diffrn_measured_fraction_theta_max 0.983
_diffrn_measurement_device_type 'Bruker APEX CCD'
_diffrn_measurement_method \w
_diffrn_radiation_monochromator graphite
_diffrn_radiation_source 'fine-focus sealed tube'
_diffrn_radiation_type MoK\a
_diffrn_radiation_wavelength 0.71073
_diffrn_reflns_av_R_equivalents 0.0562
_diffrn_reflns_av_sigmaI/netI 0.0479
_diffrn_reflns_limit_h_max 16
_diffrn_reflns_limit_h_min -16
_diffrn_reflns_limit_k_max 18
_diffrn_reflns_limit_k_min -18
_diffrn_reflns_limit_l_max 19
_diffrn_reflns_limit_l_min -19
_diffrn_reflns_number 22634
_diffrn_reflns_theta_full 25.00
_diffrn_reflns_theta_max 25.00
_diffrn_reflns_theta_min 1.96
_diffrn_standards_number 0
_exptl_absorpt_coefficient_mu 0.789
_exptl_absorpt_correction_T_max 0.972
_exptl_absorpt_correction_T_min 0.721
_exptl_absorpt_correction_type multi-scan
_exptl_absorpt_process_details '(SADABS; Sheldrick, 2001)'
_exptl_crystal_colour red
_exptl_crystal_density_diffrn 1.579
_exptl_crystal_density_method 'not measured'
_exptl_crystal_description prism
_exptl_crystal_F_000 1752
_exptl_crystal_size_max 0.44
_exptl_crystal_size_mid 0.22
_exptl_crystal_size_min 0.04
_refine_diff_density_max 1.238
_refine_diff_density_min -0.460
_refine_ls_extinction_method none
_refine_ls_goodness_of_fit_ref 1.019
_refine_ls_hydrogen_treatment constr
_refine_ls_matrix_type full
_refine_ls_number_parameters 478
_refine_ls_number_reflns 6325
_refine_ls_number_restraints 0
_refine_ls_restrained_S_all 1.019
_refine_ls_R_factor_all 0.0548
_refine_ls_R_factor_gt 0.0419
_refine_ls_shift/su_max 0.001
_refine_ls_shift/su_mean 0.000
_refine_ls_structure_factor_coef Fsqd
_refine_ls_weighting_details 'calc w=1/[\s^2^(Fo^2^)+(0.0740P)^2^] where P=(Fo^2^+2Fc^2^)/3'
_refine_ls_weighting_scheme calc
_refine_ls_wR_factor_gt 0.1079
_refine_ls_wR_factor_ref 0.1148
_reflns_number_gt 5006
_reflns_number_total 6325
_reflns_threshold_expression I>2\s(I)
_cod_data_source_file fk2035.cif
_cod_data_source_block I
_cod_original_sg_symbol_H-M 'P 21/c'
_cod_database_code 2229378
_cod_database_fobs_code 2229378

loop_
_symmetry_equiv_pos_as_xyz
'x, y, z'
'-x, y+1/2, -z+1/2'
'-x, -y, -z'
'x, -y-1/2, z-1/2'

loop_
_atom_site_type_symbol
_atom_site_label
_atom_site_fract_x
_atom_site_fract_y
_atom_site_fract_z
_atom_site_U_iso_or_equiv
_atom_site_adp_type
_atom_site_calc_flag
_atom_site_refinement_flags
_atom_site_occupancy
_atom_site_disorder_assembly
_atom_site_disorder_group
Fe Fe1 0.37827(3) 0.78849(2) 0.33064(2) 0.01773(13) Uani d . 1 . .
P P1 0.47836(5) 0.73871(4) 0.24750(4) 0.01786(18) Uani d . 1 . .
P P2 0.22602(5) 0.76296(4) 0.27435(4) 0.01742(18) Uani d . 1 . .
F F1 0.64936(13) 0.98173(11) 0.03475(10) 0.0316(4) Uani d . 1 . .
F F2 0.83075(13) 0.62487(11) 0.45867(11) 0.0377(5) Uani d . 1 . .
F F3 0.34188(16) 0.44281(11) 0.04389(11) 0.0474(6) Uani d . 1 . .
F F4 0.08751(14) 0.94290(11) -0.03130(9) 0.0358(5) Uani d . 1 . .
F F5 0.11645(14) 0.40322(10) 0.20664(11) 0.0380(5) Uani d . 1 . .
F F6 -0.03371(12) 0.88266(11) 0.50522(10) 0.0325(4) Uani d . 1 . .
O O1 0.39333(16) 0.96864(13) 0.34007(12) 0.0307(5) Uani d . 1 . .
O O2 0.41657(17) 0.67401(13) 0.46305(13) 0.0366(6) Uani d . 1 . .
N N1 0.38753(17) 0.89340(15) 0.33402(13) 0.0213(5) Uani d . 1 . .
N N2 0.39889(17) 0.72178(14) 0.40736(14) 0.0228(5) Uani d . 1 . .
C C1 0.5291(2) 0.81458(17) 0.18170(16) 0.0185(6) Uani d . 1 . .
C C2 0.4853(2) 0.89178(16) 0.16116(16) 0.0194(6) Uani d . 1 . .
H H2 0.4273 0.9063 0.1818 0.023 Uiso calc R 1 . .
C C3 0.5248(2) 0.94872(17) 0.11063(17) 0.0223(6) Uani d . 1 . .
H H3 0.4943 1.0014 0.0961 0.027 Uiso calc R 1 . .
C C4 0.6085(2) 0.92645(18) 0.08276(16) 0.0227(6) Uani d . 1 . .
C C5 0.6549(2) 0.85066(18) 0.10161(17) 0.0246(7) Uani d . 1 . .
H H5 0.7132 0.8373 0.0811 0.030 Uiso calc R 1 . .
C C6 0.6146(2) 0.79450(18) 0.15110(17) 0.0236(7) Uani d . 1 . .
H H6 0.6453 0.7416 0.1645 0.028 Uiso calc R 1 . .
C C7 0.5880(2) 0.69932(17) 0.30903(16) 0.0195(6) Uani d . 1 . .
C C8 0.6333(2) 0.75458(18) 0.36730(17) 0.0244(7) Uani d . 1 . .
H H8 0.6068 0.8094 0.3733 0.029 Uiso calc R 1 . .
C C9 0.7164(2) 0.73055(19) 0.41664(18) 0.0273(7) Uani d . 1 . .
H H9 0.7489 0.7689 0.4549 0.033 Uiso calc R 1 . .
C C10 0.7504(2) 0.64994(19) 0.40848(17) 0.0258(7) Uani d . 1 . .
C C11 0.7081(2) 0.59301(18) 0.35257(18) 0.0250(7) Uani d . 1 . .
H H11 0.7341 0.5377 0.3486 0.030 Uiso calc R 1 . .
C C12 0.6262(2) 0.61843(18) 0.30184(17) 0.0227(6) Uani d . 1 . .
H H12 0.5962 0.5804 0.2621 0.027 Uiso calc R 1 . .
C C13 0.4398(2) 0.64918(17) 0.18126(16) 0.0200(6) Uani d . 1 . .
C C14 0.4392(2) 0.65064(19) 0.09849(17) 0.0295(7) Uani d . 1 . .
H H14 0.4615 0.6996 0.0735 0.035 Uiso calc R 1 . .
C C15 0.4061(3) 0.5809(2) 0.05134(19) 0.0380(8) Uani d . 1 . .
H H15 0.4056 0.5816 -0.0055 0.046 Uiso calc R 1 . .
C C16 0.3742(2) 0.51132(18) 0.08944(19) 0.0317(8) Uani d . 1 . .
C C17 0.3733(2) 0.50733(17) 0.17158(17) 0.0233(6) Uani d . 1 . .
H H17 0.3514 0.4579 0.1962 0.028 Uiso calc R 1 . .
C C18 0.4053(2) 0.57763(17) 0.21709(17) 0.0218(6) Uani d . 1 . .
H H18 0.4037 0.5771 0.2737 0.026 Uiso calc R 1 . .
C C19 0.1808(2) 0.82030(16) 0.18227(16) 0.0197(6) Uani d . 1 . .
C C20 0.0885(2) 0.85538(18) 0.16838(17) 0.0243(7) Uani d . 1 . .
H H20 0.0467 0.8507 0.2085 0.029 Uiso calc R 1 . .
C C21 0.0571(2) 0.89696(19) 0.09674(18) 0.0291(7) Uani d . 1 . .
H H21 -0.0056 0.9212 0.0874 0.035 Uiso calc R 1 . .
C C22 0.1186(2) 0.90232(18) 0.03967(16) 0.0251(7) Uani d . 1 . .
C C23 0.2093(2) 0.86878(18) 0.04979(17) 0.0267(7) Uani d . 1 . .
H H23 0.2501 0.8738 0.0089 0.032 Uiso calc R 1 . .
C C24 0.2401(2) 0.82711(18) 0.12187(17) 0.0233(6) Uani d . 1 . .
H H24 0.3028 0.8028 0.1302 0.028 Uiso calc R 1 . .
C C25 0.19084(19) 0.65336(17) 0.25032(16) 0.0191(6) Uani d . 1 . .
C C26 0.1510(2) 0.62711(17) 0.17335(16) 0.0208(6) Uani d . 1 . .
H H26 0.1403 0.6675 0.1309 0.025 Uiso calc R 1 . .
C C27 0.1267(2) 0.54248(18) 0.15809(17) 0.0253(7) Uani d . 1 . .
H H27 0.1007 0.5243 0.1055 0.030 Uiso calc R 1 . .
C C28 0.1411(2) 0.48607(18) 0.22068(18) 0.0265(7) Uani d . 1 . .
C C29 0.1803(2) 0.50879(18) 0.29794(18) 0.0249(7) Uani d . 1 . .
H H29 0.1890 0.4680 0.3402 0.030 Uiso calc R 1 . .
C C30 0.2062(2) 0.59248(17) 0.31186(17) 0.0206(6) Uani d . 1 . .
H H30 0.2350 0.6092 0.3642 0.025 Uiso calc R 1 . .
C C31 0.1431(2) 0.79517(17) 0.34546(16) 0.0188(6) Uani d . 1 . .
C C32 0.0698(2) 0.74415(18) 0.36738(17) 0.0226(6) Uani d . 1 . .
H H32 0.0600 0.6890 0.3447 0.027 Uiso calc R 1 . .
C C33 0.0109(2) 0.77292(18) 0.42185(17) 0.0234(6) Uani d . 1 . .
H H33 -0.0388 0.7380 0.4374 0.028 Uiso calc R 1 . .
C C34 0.0260(2) 0.85280(19) 0.45277(17) 0.0240(7) Uani d . 1 . .
C C35 0.0971(2) 0.90590(18) 0.43289(17) 0.0253(7) Uani d . 1 . .
H H35 0.1051 0.9613 0.4553 0.030 Uiso calc R 1 . .
C C36 0.1564(2) 0.87624(18) 0.37938(17) 0.0237(6) Uani d . 1 . .
H H36 0.2069 0.9113 0.3654 0.028 Uiso calc R 1 . .
Cl Cl1S 0.22226(6) 0.10408(5) 0.38685(5) 0.0335(2) Uani d . 1 . .
Cl Cl2S 0.13359(6) 0.23683(5) 0.28321(6) 0.0417(2) Uani d . 1 . .
Cl Cl3S 0.08805(6) 0.06170(5) 0.24465(5) 0.0344(2) Uani d . 1 . .
C C1S 0.1178(2) 0.13555(19) 0.32295(19) 0.0297(7) Uani d . 1 . .
H H1S 0.0631 0.1383 0.3557 0.036 Uiso calc R 1 . .

loop_
_atom_site_aniso_label
_atom_site_aniso_U_11
_atom_site_aniso_U_22
_atom_site_aniso_U_33
_atom_site_aniso_U_12
_atom_site_aniso_U_13
_atom_site_aniso_U_23
Fe1 0.0201(2) 0.0199(2) 0.0119(2) 0.00032(16) -0.00246(16) -0.00012(15)
P1 0.0197(4) 0.0194(4) 0.0134(4) 0.0006(3) -0.0022(3) -0.0002(3)
P2 0.0198(4) 0.0196(4) 0.0118(4) 0.0009(3) -0.0019(3) 0.0005(3)
F1 0.0371(11) 0.0325(9) 0.0249(10) -0.0067(8) 0.0033(8) 0.0082(8)
F2 0.0271(10) 0.0443(11) 0.0363(11) 0.0028(8) -0.0156(8) 0.0083(9)
F3 0.0810(16) 0.0270(10) 0.0271(10) -0.0122(9) -0.0192(10) -0.0062(8)
F4 0.0521(12) 0.0392(10) 0.0137(9) 0.0141(9) -0.0048(8) 0.0082(7)
F5 0.0498(12) 0.0205(9) 0.0384(11) -0.0079(8) -0.0137(9) 0.0008(8)
F6 0.0336(11) 0.0411(11) 0.0245(10) 0.0029(8) 0.0098(8) -0.0061(8)
O1 0.0412(14) 0.0221(11) 0.0293(12) -0.0027(10) 0.0064(10) -0.0002(9)
O2 0.0474(15) 0.0364(12) 0.0228(12) -0.0005(11) -0.0065(10) 0.0143(10)
N1 0.0237(14) 0.0232(14) 0.0162(13) 0.0005(10) -0.0005(10) -0.0008(10)
N2 0.0244(14) 0.0237(12) 0.0196(14) -0.0033(10) 0.0006(11) -0.0007(10)
C1 0.0223(16) 0.0218(14) 0.0102(14) -0.0025(12) -0.0025(11) -0.0029(11)
C2 0.0203(15) 0.0229(14) 0.0136(14) 0.0015(12) -0.0024(11) -0.0035(11)
C3 0.0267(17) 0.0217(14) 0.0161(15) 0.0004(12) -0.0054(12) 0.0010(12)
C4 0.0286(17) 0.0266(15) 0.0115(14) -0.0069(13) -0.0021(12) -0.0006(12)
C5 0.0241(17) 0.0294(16) 0.0201(16) -0.0001(13) 0.0020(13) -0.0010(13)
C6 0.0272(17) 0.0216(15) 0.0205(16) 0.0044(12) -0.0013(13) 0.0030(12)
C7 0.0187(15) 0.0233(14) 0.0153(15) 0.0000(12) -0.0018(11) 0.0023(11)
C8 0.0259(17) 0.0263(15) 0.0195(16) 0.0019(13) -0.0022(13) -0.0006(12)
C9 0.0263(17) 0.0336(17) 0.0194(16) -0.0043(13) -0.0070(13) -0.0016(13)
C10 0.0181(16) 0.0358(17) 0.0211(16) 0.0007(13) -0.0054(12) 0.0097(13)
C11 0.0237(17) 0.0229(15) 0.0281(17) 0.0049(13) 0.0020(13) 0.0051(13)
C12 0.0217(16) 0.0264(15) 0.0193(16) -0.0016(12) 0.0000(12) -0.0011(12)
C13 0.0199(15) 0.0212(14) 0.0174(15) 0.0032(12) -0.0026(12) -0.0019(11)
C14 0.043(2) 0.0256(16) 0.0171(16) -0.0029(14) -0.0052(14) 0.0025(12)
C15 0.064(2) 0.0313(17) 0.0140(16) -0.0036(16) -0.0114(15) -0.0002(13)
C16 0.045(2) 0.0210(15) 0.0239(17) -0.0020(14) -0.0135(14) -0.0052(13)
C17 0.0229(16) 0.0211(14) 0.0239(17) 0.0002(12) -0.0042(12) 0.0035(12)
C18 0.0208(16) 0.0256(15) 0.0175(15) 0.0041(12) -0.0026(12) -0.0013(12)
C19 0.0263(16) 0.0170(13) 0.0137(14) -0.0022(12) -0.0048(12) 0.0010(11)
C20 0.0246(17) 0.0269(15) 0.0210(16) 0.0032(13) 0.0009(12) -0.0006(12)
C21 0.0310(18) 0.0339(17) 0.0205(16) 0.0123(14) -0.0042(13) 0.0015(13)
C22 0.0393(19) 0.0224(15) 0.0114(15) 0.0043(13) -0.0043(13) 0.0016(11)
C23 0.0354(19) 0.0306(16) 0.0135(15) -0.0016(14) 0.0007(13) 0.0020(12)
C24 0.0221(16) 0.0278(15) 0.0185(15) 0.0018(12) -0.0023(12) 0.0016(12)
C25 0.0153(15) 0.0231(14) 0.0183(15) 0.0001(11) -0.0004(11) -0.0007(12)
C26 0.0215(16) 0.0230(14) 0.0165(15) 0.0020(12) -0.0023(12) 0.0019(11)
C27 0.0274(17) 0.0265(16) 0.0193(16) 0.0000(13) -0.0067(13) -0.0031(12)
C28 0.0259(17) 0.0232(15) 0.0285(17) -0.0020(13) -0.0032(13) -0.0017(13)
C29 0.0239(17) 0.0271(15) 0.0227(16) 0.0003(13) -0.0003(13) 0.0076(12)
C30 0.0205(16) 0.0244(14) 0.0153(15) 0.0004(12) -0.0036(12) -0.0004(11)
C31 0.0207(16) 0.0233(14) 0.0111(14) 0.0035(12) -0.0032(11) 0.0008(11)
C32 0.0224(16) 0.0245(15) 0.0189(16) 0.0007(12) -0.0047(12) 0.0003(12)
C33 0.0210(16) 0.0282(16) 0.0199(16) -0.0009(12) -0.0010(12) 0.0015(12)
C34 0.0246(16) 0.0336(17) 0.0136(15) 0.0066(13) 0.0016(12) -0.0002(12)
C35 0.0294(17) 0.0239(15) 0.0222(16) 0.0014(13) 0.0017(13) -0.0039(12)
C36 0.0263(17) 0.0253(15) 0.0193(15) -0.0022(13) 0.0019(13) -0.0016(12)
Cl1S 0.0312(5) 0.0322(4) 0.0338(5) -0.0014(3) -0.0086(3) 0.0084(3)
Cl2S 0.0412(5) 0.0307(4) 0.0479(6) -0.0011(4) -0.0140(4) 0.0073(4)
Cl3S 0.0350(5) 0.0372(4) 0.0297(4) -0.0069(3) -0.0005(3) -0.0039(3)
C1S 0.0296(18) 0.0324(17) 0.0253(17) 0.0019(14) -0.0027(13) 0.0001(14)

loop_
_atom_type_symbol
_atom_type_description
_atom_type_scat_dispersion_real
_atom_type_scat_dispersion_imag
_atom_type_scat_source
C C 0.0033 0.0016 'International Tables Vol C Tables 4.2.6.8 and 6.1.1.4'
H H 0.0000 0.0000 'International Tables Vol C Tables 4.2.6.8 and 6.1.1.4'
N N 0.0061 0.0033 'International Tables Vol C Tables 4.2.6.8 and 6.1.1.4'
O O 0.0106 0.0060 'International Tables Vol C Tables 4.2.6.8 and 6.1.1.4'
F F 0.0171 0.0103 'International Tables Vol C Tables 4.2.6.8 and 6.1.1.4'
P P 0.1023 0.0942 'International Tables Vol C Tables 4.2.6.8 and 6.1.1.4'
Cl Cl 0.1484 0.1585 'International Tables Vol C Tables 4.2.6.8 and 6.1.1.4'
Fe Fe 0.3463 0.8444 'International Tables Vol C Tables 4.2.6.8 and 6.1.1.4'

loop_
_geom_angle_atom_site_label_1
_geom_angle_atom_site_label_2
_geom_angle_atom_site_label_3
_geom_angle_site_symmetry_1
_geom_angle_site_symmetry_3
_geom_angle
_geom_angle_publ_flag
N2 Fe1 N1 . . 127.02(11) ?
N2 Fe1 P1 . . 101.53(9) ?
N1 Fe1 P1 . . 108.49(8) ?
N2 Fe1 P2 . . 105.60(9) ?
N1 Fe1 P2 . . 104.96(9) ?
P1 Fe1 P2 . . 108.27(4) ?
C13 P1 C1 . . 104.24(13) ?
C13 P1 C7 . . 103.62(13) ?
C1 P1 C7 . . 101.25(13) ?
C13 P1 Fe1 . . 119.13(10) ?
C1 P1 Fe1 . . 117.95(9) ?
C7 P1 Fe1 . . 108.36(9) ?
C19 P2 C25 . . 103.27(12) ?
C19 P2 C31 . . 103.37(13) ?
C25 P2 C31 . . 103.19(12) ?
C19 P2 Fe1 . . 117.89(10) ?
C25 P2 Fe1 . . 118.31(9) ?
C31 P2 Fe1 . . 108.92(9) ?
O1 N1 Fe1 . . 177.0(2) ?
O2 N2 Fe1 . . 178.1(2) ?
C2 C1 C6 . . 118.7(3) ?
C2 C1 P1 . . 121.9(2) ?
C6 C1 P1 . . 119.4(2) ?
C1 C2 C3 . . 121.1(3) ?
C1 C2 H2 . . 119.5 ?
C3 C2 H2 . . 119.5 ?
C4 C3 C2 . . 118.0(3) ?
C4 C3 H3 . . 121.0 ?
C2 C3 H3 . . 121.0 ?
F1 C4 C3 . . 119.0(3) ?
F1 C4 C5 . . 117.9(3) ?
C3 C4 C5 . . 123.1(3) ?
C4 C5 C6 . . 118.3(3) ?
C4 C5 H5 . . 120.8 ?
C6 C5 H5 . . 120.8 ?
C5 C6 C1 . . 120.8(3) ?
C5 C6 H6 . . 119.6 ?
C1 C6 H6 . . 119.6 ?
C12 C7 C8 . . 119.1(3) ?
C12 C7 P1 . . 124.2(2) ?
C8 C7 P1 . . 116.6(2) ?
C9 C8 C7 . . 120.9(3) ?
C9 C8 H8 . . 119.6 ?
C7 C8 H8 . . 119.6 ?
C10 C9 C8 . . 118.0(3) ?
C10 C9 H9 . . 121.0 ?
C8 C9 H9 . . 121.0 ?
F2 C10 C9 . . 118.3(3) ?
F2 C10 C11 . . 118.3(3) ?
C9 C10 C11 . . 123.4(3) ?
C10 C11 C12 . . 118.2(3) ?
C10 C11 H11 . . 120.9 ?
C12 C11 H11 . . 120.9 ?
C11 C12 C7 . . 120.4(3) ?
C11 C12 H12 . . 119.8 ?
C7 C12 H12 . . 119.8 ?
C14 C13 C18 . . 119.2(3) ?
C14 C13 P1 . . 123.7(2) ?
C18 C13 P1 . . 117.0(2) ?
C13 C14 C15 . . 120.6(3) ?
C13 C14 H14 . . 119.7 ?
C15 C14 H14 . . 119.7 ?
C16 C15 C14 . . 118.1(3) ?
C16 C15 H15 . . 121.0 ?
C14 C15 H15 . . 121.0 ?
F3 C16 C15 . . 118.5(3) ?
F3 C16 C17 . . 118.3(3) ?
C15 C16 C17 . . 123.1(3) ?
C16 C17 C18 . . 117.8(3) ?
C16 C17 H17 . . 121.1 ?
C18 C17 H17 . . 121.1 ?
C17 C18 C13 . . 121.1(3) ?
C17 C18 H18 . . 119.5 ?
C13 C18 H18 . . 119.5 ?
C24 C19 C20 . . 118.5(3) ?
C24 C19 P2 . . 118.4(2) ?
C20 C19 P2 . . 123.1(2) ?
C21 C20 C19 . . 120.7(3) ?
C21 C20 H20 . . 119.6 ?
C19 C20 H20 . . 119.6 ?
C22 C21 C20 . . 118.4(3) ?
C22 C21 H21 . . 120.8 ?
C20 C21 H21 . . 120.8 ?
C23 C22 F4 . . 118.2(3) ?
C23 C22 C21 . . 123.4(3) ?
F4 C22 C21 . . 118.4(3) ?
C22 C23 C24 . . 117.8(3) ?
C22 C23 H23 . . 121.1 ?
C24 C23 H23 . . 121.1 ?
C23 C24 C19 . . 121.2(3) ?
C23 C24 H24 . . 119.4 ?
C19 C24 H24 . . 119.4 ?
C26 C25 C30 . . 118.5(3) ?
C26 C25 P2 . . 123.1(2) ?
C30 C25 P2 . . 118.4(2) ?
C27 C26 C25 . . 120.7(3) ?
C27 C26 H26 . . 119.6 ?
C25 C26 H26 . . 119.6 ?
C28 C27 C26 . . 118.3(3) ?
C28 C27 H27 . . 120.8 ?
C26 C27 H27 . . 120.8 ?
F5 C28 C27 . . 118.8(3) ?
F5 C28 C29 . . 118.0(3) ?
C27 C28 C29 . . 123.2(3) ?
C30 C29 C28 . . 117.9(3) ?
C30 C29 H29 . . 121.0 ?
C28 C29 H29 . . 121.0 ?
C29 C30 C25 . . 121.3(3) ?
C29 C30 H30 . . 119.4 ?
C25 C30 H30 . . 119.4 ?
C32 C31 C36 . . 118.9(3) ?
C32 C31 P2 . . 124.2(2) ?
C36 C31 P2 . . 116.9(2) ?
C33 C32 C31 . . 120.6(3) ?
C33 C32 H32 . . 119.7 ?
C31 C32 H32 . . 119.7 ?
C34 C33 C32 . . 118.4(3) ?
C34 C33 H33 . . 120.8 ?
C32 C33 H33 . . 120.8 ?
C33 C34 F6 . . 118.7(3) ?
C33 C34 C35 . . 123.3(3) ?
F6 C34 C35 . . 117.9(3) ?
C34 C35 C36 . . 117.9(3) ?
C34 C35 H35 . . 121.0 ?
C36 C35 H35 . . 121.0 ?
C35 C36 C31 . . 120.8(3) ?
C35 C36 H36 . . 119.6 ?
C31 C36 H36 . . 119.6 ?
Cl2S C1S Cl3S . . 110.41(17) ?
Cl2S C1S Cl1S . . 110.44(17) ?
Cl3S C1S Cl1S . . 111.10(17) ?
Cl2S C1S H1S . . 108.3 ?
Cl3S C1S H1S . . 108.3 ?
Cl1S C1S H1S . . 108.3 ?

loop_
_geom_bond_atom_site_label_1
_geom_bond_atom_site_label_2
_geom_bond_site_symmetry_2
_geom_bond_distance
_geom_bond_publ_flag
Fe1 N2 . 1.653(2) ?
Fe1 N1 . 1.657(2) ?
Fe1 P1 . 2.2420(10) ?
Fe1 P2 . 2.2478(11) ?
P1 C13 . 1.829(3) ?
P1 C1 . 1.830(3) ?
P1 C7 . 1.837(3) ?
P2 C19 . 1.824(3) ?
P2 C25 . 1.825(3) ?
P2 C31 . 1.840(3) ?
F1 C4 . 1.361(3) ?
F2 C10 . 1.369(3) ?
F3 C16 . 1.363(3) ?
F4 C22 . 1.367(3) ?
F5 C28 . 1.362(3) ?
F6 C34 . 1.372(3) ?
O1 N1 . 1.191(3) ?
O2 N2 . 1.197(3) ?
C1 C2 . 1.384(4) ?
C1 C6 . 1.399(4) ?
C2 C3 . 1.396(4) ?
C2 H2 . 0.9500 ?
C3 C4 . 1.362(4) ?
C3 H3 . 0.9500 ?
C4 C5 . 1.375(4) ?
C5 C6 . 1.381(4) ?
C5 H5 . 0.9500 ?
C6 H6 . 0.9500 ?
C7 C12 . 1.393(4) ?
C7 C8 . 1.394(4) ?
C8 C9 . 1.387(4) ?
C8 H8 . 0.9500 ?
C9 C10 . 1.369(4) ?
C9 H9 . 0.9500 ?
C10 C11 . 1.371(4) ?
C11 C12 . 1.391(4) ?
C11 H11 . 0.9500 ?
C12 H12 . 0.9500 ?
C13 C14 . 1.383(4) ?
C13 C18 . 1.392(4) ?
C14 C15 . 1.395(4) ?
C14 H14 . 0.9500 ?
C15 C16 . 1.371(4) ?
C15 H15 . 0.9500 ?
C16 C17 . 1.376(4) ?
C17 C18 . 1.383(4) ?
C17 H17 . 0.9500 ?
C18 H18 . 0.9500 ?
C19 C24 . 1.394(4) ?
C19 C20 . 1.396(4) ?
C20 C21 . 1.384(4) ?
C20 H20 . 0.9500 ?
C21 C22 . 1.370(4) ?
C21 H21 . 0.9500 ?
C22 C23 . 1.365(4) ?
C23 C24 . 1.389(4) ?
C23 H23 . 0.9500 ?
C24 H24 . 0.9500 ?
C25 C26 . 1.395(4) ?
C25 C30 . 1.402(4) ?
C26 C27 . 1.390(4) ?
C26 H26 . 0.9500 ?
C27 C28 . 1.367(4) ?
C27 H27 . 0.9500 ?
C28 C29 . 1.381(4) ?
C29 C30 . 1.378(4) ?
C29 H29 . 0.9500 ?
C30 H30 . 0.9500 ?
C31 C32 . 1.390(4) ?
C31 C36 . 1.399(4) ?
C32 C33 . 1.383(4) ?
C32 H32 . 0.9500 ?
C33 C34 . 1.366(4) ?
C33 H33 . 0.9500 ?
C34 C35 . 1.374(4) ?
C35 C36 . 1.380(4) ?
C35 H35 . 0.9500 ?
C36 H36 . 0.9500 ?
Cl1S C1S . 1.763(3) ?
Cl2S C1S . 1.753(3) ?
Cl3S C1S . 1.759(3) ?
C1S H1S . 1.0000 ?

loop_
_geom_torsion_atom_site_label_1
_geom_torsion_atom_site_label_2
_geom_torsion_atom_site_label_3
_geom_torsion_atom_site_label_4
_geom_torsion_site_symmetry_1
_geom_torsion_site_symmetry_2
_geom_torsion_site_symmetry_3
_geom_torsion_site_symmetry_4
_geom_torsion
_geom_torsion_publ_flag
N2 Fe1 P1 C13 . . . . 82.58(13) ?
N1 Fe1 P1 C13 . . . . -141.68(13) ?
P2 Fe1 P1 C13 . . . . -28.29(11) ?
N2 Fe1 P1 C1 . . . . -149.51(13) ?
N1 Fe1 P1 C1 . . . . -13.77(13) ?
P2 Fe1 P1 C1 . . . . 99.61(10) ?
N2 Fe1 P1 C7 . . . . -35.38(12) ?
N1 Fe1 P1 C7 . . . . 100.36(13) ?
P2 Fe1 P1 C7 . . . . -146.25(10) ?
N2 Fe1 P2 C19 . . . . -175.56(13) ?
N1 Fe1 P2 C19 . . . . 48.24(13) ?
P1 Fe1 P2 C19 . . . . -67.47(11) ?
N2 Fe1 P2 C25 . . . . -50.12(13) ?
N1 Fe1 P2 C25 . . . . 173.69(13) ?
P1 Fe1 P2 C25 . . . . 57.98(11) ?
N2 Fe1 P2 C31 . . . . 67.18(13) ?
N1 Fe1 P2 C31 . . . . -69.01(12) ?
P1 Fe1 P2 C31 . . . . 175.28(9) ?
C13 P1 C1 C2 . . . . 112.3(2) ?
C7 P1 C1 C2 . . . . -140.4(2) ?
Fe1 P1 C1 C2 . . . . -22.4(3) ?
C13 P1 C1 C6 . . . . -67.8(2) ?
C7 P1 C1 C6 . . . . 39.5(2) ?
Fe1 P1 C1 C6 . . . . 157.51(19) ?
C6 C1 C2 C3 . . . . 0.3(4) ?
P1 C1 C2 C3 . . . . -179.7(2) ?
C1 C2 C3 C4 . . . . -0.7(4) ?
C2 C3 C4 F1 . . . . -178.7(2) ?
C2 C3 C4 C5 . . . . 0.5(4) ?
F1 C4 C5 C6 . . . . 179.2(2) ?
C3 C4 C5 C6 . . . . 0.1(4) ?
C4 C5 C6 C1 . . . . -0.4(4) ?
C2 C1 C6 C5 . . . . 0.2(4) ?
P1 C1 C6 C5 . . . . -179.7(2) ?
C13 P1 C7 C12 . . . . -0.2(3) ?
C1 P1 C7 C12 . . . . -108.0(3) ?
Fe1 P1 C7 C12 . . . . 127.2(2) ?
C13 P1 C7 C8 . . . . -178.8(2) ?
C1 P1 C7 C8 . . . . 73.3(2) ?
Fe1 P1 C7 C8 . . . . -51.4(2) ?
C12 C7 C8 C9 . . . . 1.3(4) ?
P1 C7 C8 C9 . . . . -180.0(2) ?
C7 C8 C9 C10 . . . . -2.5(4) ?
C8 C9 C10 F2 . . . . -178.0(3) ?
C8 C9 C10 C11 . . . . 2.1(5) ?
F2 C10 C11 C12 . . . . 179.7(2) ?
C9 C10 C11 C12 . . . . -0.4(5) ?
C10 C11 C12 C7 . . . . -0.9(4) ?
C8 C7 C12 C11 . . . . 0.4(4) ?
P1 C7 C12 C11 . . . . -178.2(2) ?
C1 P1 C13 C14 . . . . -8.4(3) ?
C7 P1 C13 C14 . . . . -114.0(3) ?
Fe1 P1 C13 C14 . . . . 125.6(2) ?
C1 P1 C13 C18 . . . . 174.7(2) ?
C7 P1 C13 C18 . . . . 69.1(2) ?
Fe1 P1 C13 C18 . . . . -51.3(2) ?
C18 C13 C14 C15 . . . . -1.2(5) ?
P1 C13 C14 C15 . . . . -178.0(3) ?
C13 C14 C15 C16 . . . . 0.1(5) ?
C14 C15 C16 F3 . . . . -179.9(3) ?
C14 C15 C16 C17 . . . . 0.2(5) ?
F3 C16 C17 C18 . . . . -179.3(3) ?
C15 C16 C17 C18 . . . . 0.7(5) ?
C16 C17 C18 C13 . . . . -1.7(4) ?
C14 C13 C18 C17 . . . . 2.0(4) ?
P1 C13 C18 C17 . . . . 179.1(2) ?
C25 P2 C19 C24 . . . . -88.2(2) ?
C31 P2 C19 C24 . . . . 164.5(2) ?
Fe1 P2 C19 C24 . . . . 44.3(2) ?
C25 P2 C19 C20 . . . . 89.7(2) ?
C31 P2 C19 C20 . . . . -17.6(3) ?
Fe1 P2 C19 C20 . . . . -137.8(2) ?
C24 C19 C20 C21 . . . . -0.9(4) ?
P2 C19 C20 C21 . . . . -178.8(2) ?
C19 C20 C21 C22 . . . . 0.4(4) ?
C20 C21 C22 C23 . . . . 0.0(5) ?
C20 C21 C22 F4 . . . . 179.6(3) ?
F4 C22 C23 C24 . . . . -179.5(2) ?
C21 C22 C23 C24 . . . . 0.1(5) ?
C22 C23 C24 C19 . . . . -0.5(4) ?
C20 C19 C24 C23 . . . . 0.9(4) ?
P2 C19 C24 C23 . . . . 179.0(2) ?
C19 P2 C25 C26 . . . . 7.5(3) ?
C31 P2 C25 C26 . . . . 114.9(2) ?
Fe1 P2 C25 C26 . . . . -124.8(2) ?
C19 P2 C25 C30 . . . . -173.6(2) ?
C31 P2 C25 C30 . . . . -66.2(2) ?
Fe1 P2 C25 C30 . . . . 54.1(2) ?
C30 C25 C26 C27 . . . . 0.2(4) ?
P2 C25 C26 C27 . . . . 179.1(2) ?
C25 C26 C27 C28 . . . . 1.2(4) ?
C26 C27 C28 F5 . . . . 179.2(3) ?
C26 C27 C28 C29 . . . . -1.2(5) ?
F5 C28 C29 C30 . . . . 179.3(3) ?
C27 C28 C29 C30 . . . . -0.3(5) ?
C28 C29 C30 C25 . . . . 1.8(4) ?
C26 C25 C30 C29 . . . . -1.8(4) ?
P2 C25 C30 C29 . . . . 179.3(2) ?
C19 P2 C31 C32 . . . . 103.9(2) ?
C25 P2 C31 C32 . . . . -3.4(3) ?
Fe1 P2 C31 C32 . . . . -130.0(2) ?
C19 P2 C31 C36 . . . . -76.6(2) ?
C25 P2 C31 C36 . . . . 176.1(2) ?
Fe1 P2 C31 C36 . . . . 49.6(2) ?
C36 C31 C32 C33 . . . . 0.0(4) ?
P2 C31 C32 C33 . . . . 179.5(2) ?
C31 C32 C33 C34 . . . . 0.7(4) ?
C32 C33 C34 F6 . . . . 178.3(2) ?
C32 C33 C34 C35 . . . . -0.4(4) ?
C33 C34 C35 C36 . . . . -0.5(4) ?
F6 C34 C35 C36 . . . . -179.3(2) ?
C34 C35 C36 C31 . . . . 1.2(4) ?
C32 C31 C36 C35 . . . . -0.9(4) ?
P2 C31 C36 C35 . . . . 179.5(2) ?
